data_7716664
loop_
_publ_author_name
'Lv, Zhimin'
'Ali, Amjad'
'Zou, Cheng'
'Wang, Zerui'
'Ma, Minglu'
'Cheng, Na'
'Shad, Man'
'Hao, Huifang'
'Zhang, Yongmin'
'Rahman, Faiz-Ur'

_publ_section_title
;
 Salicylaldehyde-derived piperazine-functionalized hydrazone ligand-based
 Pt(II) complexes: inhibition of EZH2-dependent tumorigenesis in
 pancreatic ductal adenocarcinoma, synergism with PARP inhibitors and
 enhanced apoptosis.
;
_journal_issue 33
_journal_name_full 'Dalton transactions (Cambridge, England : 2003)'
_journal_page_first 13871
_journal_page_last 13889
_journal_paper_doi 10.1039/d4dt01243g
_journal_volume 53
_journal_year 2024
_chemical_formula_moiety 'C12 H15 Cl N4 O3 Pt'
_chemical_formula_sum 'C12 H15 Cl N4 O3 Pt'
_chemical_formula_weight 493.82
_space_group_crystal_system triclinic
_space_group_IT_number 2
_space_group_name_Hall '-P 1'
_space_group_name_H-M_alt 'P -1'
_atom_sites_solution_hydrogens geom
_atom_sites_solution_primary dual
_audit_creation_date 2021-04-29
_audit_creation_method
;
Olex2 1.3-alpha
(compiled 2020.09.11 svn.r3730fd0d for OlexSys, GUI svn.r6159)
;
_audit_update_record
;
2024-04-01 deposited with the CCDC.	2024-07-17 downloaded from the CCDC.
;
_cell_angle_alpha 84.970(8)
_cell_angle_beta 69.813(9)
_cell_angle_gamma 72.252(9)
_cell_formula_units_Z 2
_cell_length_a 7.9549(8)
_cell_length_b 9.4351(10)
_cell_length_c 10.4761(10)
_cell_measurement_reflns_used 3171
_cell_measurement_temperature 150.00(10)
_cell_measurement_theta_max 29.1680
_cell_measurement_theta_min 3.0410
_cell_volume 702.73(13)
_computing_cell_refinement 'CrysAlisPro 1.171.38.43f (Rigaku OD, 2015)'
_computing_data_collection 'CrysAlisPro 1.171.38.43f (Rigaku OD, 2015)'
_computing_data_reduction 'CrysAlisPro 1.171.38.43f (Rigaku OD, 2015)'
_computing_molecular_graphics 'Olex2 1.3-alpha (Dolomanov et al., 2009)'
_computing_publication_material 'Olex2 1.3-alpha (Dolomanov et al., 2009)'
_computing_structure_refinement 'SHELXL 2018/3 (Sheldrick, 2015)'
_computing_structure_solution 'SHELXT 2018/2 (Sheldrick, 2018)'
_diffrn_ambient_environment N~2~
_diffrn_ambient_temperature 150.00(10)
_diffrn_detector 'CCD plate'
_diffrn_detector_area_resol_mean 5.2684
_diffrn_detector_type AtlasS2
_diffrn_measured_fraction_theta_full 1.000
_diffrn_measured_fraction_theta_max 1.000
_diffrn_measurement_details
;
List of Runs (angles in degrees, time in seconds):

  # Type    Start    End  Width  t~exp~   \w     \q     \k     \f   Frames
#--------------------------------------------------------------------------
  1  \w    -74.00  15.00   1.00    1.20    --  -11.27 -77.00  60.00   89
  2  \w    -52.00  34.00   1.00    1.20    --   11.90 -57.00-180.00   86
  3  \w    -16.00  85.00   1.00    1.20    --   11.90  57.00 -30.00  101
;
_diffrn_measurement_device 'four-circle diffractometer'
_diffrn_measurement_device_type 'SuperNova, Dual, Cu at zero, AtlasS2'
_diffrn_measurement_method '\w scans'
_diffrn_orient_matrix_type 'CrysAlisPro convention (1999,Acta A55,543-557)'
_diffrn_orient_matrix_UB_11 -0.0459470000
_diffrn_orient_matrix_UB_12 0.0651507000
_diffrn_orient_matrix_UB_13 -0.0280277000
_diffrn_orient_matrix_UB_21 0.0069897000
_diffrn_orient_matrix_UB_22 0.0443818000
_diffrn_orient_matrix_UB_23 0.0481190000
_diffrn_orient_matrix_UB_31 0.0878473000
_diffrn_orient_matrix_UB_32 0.0043136000
_diffrn_orient_matrix_UB_33 -0.0458791000
_diffrn_radiation_monochromator mirror
_diffrn_radiation_probe x-ray
_diffrn_radiation_type 'Mo K\a'
_diffrn_radiation_wavelength 0.71073
_diffrn_reflns_av_R_equivalents 0.0354
_diffrn_reflns_av_unetI/netI 0.0587
_diffrn_reflns_Laue_measured_fraction_full 1.000
_diffrn_reflns_Laue_measured_fraction_max 1.000
_diffrn_reflns_limit_h_max 9
_diffrn_reflns_limit_h_min -9
_diffrn_reflns_limit_k_max 10
_diffrn_reflns_limit_k_min -11
_diffrn_reflns_limit_l_max 12
_diffrn_reflns_limit_l_min -10
_diffrn_reflns_number 4546
_diffrn_reflns_point_group_measured_fraction_full 1.000
_diffrn_reflns_point_group_measured_fraction_max 1.000
_diffrn_reflns_theta_full 24.999
_diffrn_reflns_theta_max 24.999
_diffrn_reflns_theta_min 2.072
_diffrn_source 'micro-focus sealed X-ray tube'
_diffrn_source_type 'SuperNova (Mo) X-ray Source'
_exptl_absorpt_coefficient_mu 10.189
_exptl_absorpt_correction_T_max 1.00000
_exptl_absorpt_correction_T_min 0.79892
_exptl_absorpt_correction_type multi-scan
_exptl_absorpt_process_details
;
CrysAlisPro 1.171.38.43f (Rigaku Oxford Diffraction, 2015)
Empirical absorption correction using spherical harmonics,
 implemented in SCALE3 ABSPACK scaling algorithm.
;
_exptl_crystal_colour yellow
_exptl_crystal_colour_primary yellow
_exptl_crystal_density_diffrn 2.334
_exptl_crystal_description block
_exptl_crystal_F_000 468
_exptl_crystal_size_max 0.12
_exptl_crystal_size_mid 0.11
_exptl_crystal_size_min 0.09
_refine_diff_density_max 0.912
_refine_diff_density_min -0.881
_refine_diff_density_rms 0.192
_refine_ls_extinction_method none
_refine_ls_goodness_of_fit_ref 1.023
_refine_ls_hydrogen_treatment constr
_refine_ls_matrix_type full
_refine_ls_number_parameters 191
_refine_ls_number_reflns 2483
_refine_ls_number_restraints 0
_refine_ls_restrained_S_all 1.023
_refine_ls_R_factor_all 0.0316
_refine_ls_R_factor_gt 0.0279
_refine_ls_shift/su_max 0.001
_refine_ls_shift/su_mean 0.000
_refine_ls_structure_factor_coef Fsqd
_refine_ls_weighting_details 'w=1/[\s^2^(Fo^2^)] where P=(Fo^2^+2Fc^2^)/3'
_refine_ls_weighting_scheme calc
_refine_ls_wR_factor_gt 0.0502
_refine_ls_wR_factor_ref 0.0527
_reflns_Friedel_coverage 0.000
_reflns_number_gt 2309
_reflns_number_total 2483
_reflns_threshold_expression 'I > 2\s(I)'
_cod_data_source_file d4dt01243g2.cif
_cod_data_source_block n05
_cod_depositor_comments 'Adding full bibliography for 7716663--7716667.cif.'
_cod_database_code 7716664
_shelx_shelxl_version_number 2018/3
_shelx_space_group_comment
;
The symmetry employed for this shelxl refinement is uniquely defined
by the following loop, which should always be used as a source of
symmetry information in preference to the above space-group names.
They are only intended as comments.
;
_reflns_odcompleteness_completeness 100.00
_reflns_odcompleteness_iscentric 1
_reflns_odcompleteness_theta 26.32
_olex2_refinement_description
;
1. Fixed Uiso
 At 1.2 times of:
  All C(H) groups, All C(H,H) groups
 At 1.5 times of:
  All C(H,H,H) groups
2.a Secondary CH2 refined with riding coordinates:
 C8(H8A,H8B), C9(H9A,H9B), C10(H10A,H10B), C11(H11A,H11B)
2.b Aromatic/amide H refined with riding coordinates:
 C2(H2), C4(H4), C5(H5), C7(H7)
2.c Idealised Me refined as rotating group:
 C12(H12A,H12B,H12C)
;
_olex2_date_sample_data_collection 2021-04-28
_olex2_submission_special_instructions 'No special instructions were received'
_oxdiff_exptl_absorpt_empirical_details
;
Empirical correction (ABSPACK) includes:
- Absorption correction using spherical harmonics
- Frame scaling
;
_oxdiff_exptl_absorpt_empirical_full_max 1.431
_oxdiff_exptl_absorpt_empirical_full_min 0.785

loop_
_space_group_symop_operation_xyz
'x, y, z'
'-x, -y, -z'

loop_
_atom_site_label
_atom_site_type_symbol
_atom_site_fract_x
_atom_site_fract_y
_atom_site_fract_z
_atom_site_U_iso_or_equiv
_atom_site_adp_type
_atom_site_occupancy
_atom_site_site_symmetry_order
_atom_site_calc_flag
_atom_site_refinement_flags_posn
_atom_site_refinement_flags_adp
_atom_site_refinement_flags_occupancy
_atom_site_disorder_assembly
_atom_site_disorder_group
Pt1 Pt 0.11951(3) 0.66640(2) 0.86040(2) 0.01208(8) Uani 1 1 d . . . . .
Cl1 Cl 0.2167(2) 0.73661(16) 1.02235(14) 0.0211(3) Uani 1 1 d . . . . .
O1 O 0.8315(6) -0.0126(5) 0.3980(4) 0.0276(10) Uani 1 1 d . . . . .
O2 O 0.5829(6) 0.0609(5) 0.3396(4) 0.0268(10) Uani 1 1 d . . . . .
O3 O 0.3832(5) 0.5354(4) 0.7883(3) 0.0141(9) Uani 1 1 d . . . . .
N1 N 0.6762(7) 0.0729(6) 0.4079(4) 0.0197(12) Uani 1 1 d . . . . .
N2 N -0.1319(6) 0.6757(5) 0.7048(4) 0.0148(11) Uani 1 1 d . . . . .
N3 N -0.1554(7) 0.7946(5) 0.9386(4) 0.0164(11) Uani 1 1 d . . . . .
N4 N 0.0495(6) 0.6035(5) 0.7171(4) 0.0137(11) Uani 1 1 d . . . . .
C1 C 0.3375(8) 0.4088(6) 0.6164(5) 0.0129(12) Uani 1 1 d . . . . .
C2 C 0.4232(8) 0.2916(6) 0.5205(5) 0.0156(13) Uani 1 1 d . . . . .
H2 H 0.359841 0.277997 0.464877 0.019 Uiso 1 1 calc R U . . .
C3 C 0.5981(8) 0.1961(6) 0.5062(5) 0.0132(12) Uani 1 1 d . . . . .
C4 C 0.6959(8) 0.2138(6) 0.5881(5) 0.0169(13) Uani 1 1 d . . . . .
H4 H 0.813574 0.148144 0.579253 0.020 Uiso 1 1 calc R U . . .
C5 C 0.6197(8) 0.3264(6) 0.6802(5) 0.0165(13) Uani 1 1 d . . . . .
H5 H 0.687267 0.337042 0.733777 0.020 Uiso 1 1 calc R U . . .
C6 C 0.4439(8) 0.4277(6) 0.6986(5) 0.0123(12) Uani 1 1 d . . . . .
C7 C 0.1557(8) 0.4992(6) 0.6269(5) 0.0141(13) Uani 1 1 d . . . . .
H7 H 0.106991 0.482232 0.562720 0.017 Uiso 1 1 calc R U . . .
C8 C -0.2749(8) 0.6409(6) 0.8254(5) 0.0182(14) Uani 1 1 d . . . . .
H8A H -0.251223 0.533777 0.829651 0.022 Uiso 1 1 calc R U . . .
H8B H -0.396747 0.683708 0.814993 0.022 Uiso 1 1 calc R U . . .
C9 C -0.2816(8) 0.6980(7) 0.9604(5) 0.0215(15) Uani 1 1 d . . . . .
H9A H -0.409235 0.754570 1.010206 0.026 Uiso 1 1 calc R U . . .
H9B H -0.244164 0.613846 1.014983 0.026 Uiso 1 1 calc R U . . .
C10 C -0.1581(8) 0.8368(6) 0.7009(5) 0.0171(13) Uani 1 1 d . . . . .
H10A H -0.260705 0.884934 0.667273 0.021 Uiso 1 1 calc R U . . .
H10B H -0.045774 0.855317 0.636621 0.021 Uiso 1 1 calc R U . . .
C11 C -0.1991(9) 0.9084(6) 0.8376(5) 0.0190(14) Uani 1 1 d . . . . .
H11A H -0.124954 0.976489 0.824995 0.023 Uiso 1 1 calc R U . . .
H11B H -0.330315 0.965360 0.872338 0.023 Uiso 1 1 calc R U . . .
C12 C -0.2073(8) 0.8719(7) 1.0699(5) 0.0197(14) Uani 1 1 d . . . . .
H12A H -0.183879 0.799885 1.137083 0.030 Uiso 1 1 calc R U . . .
H12B H -0.337880 0.926915 1.098812 0.030 Uiso 1 1 calc R U . . .
H12C H -0.133850 0.938977 1.058802 0.030 Uiso 1 1 calc R U . . .

loop_
_atom_site_aniso_label
_atom_site_aniso_U_11
_atom_site_aniso_U_22
_atom_site_aniso_U_33
_atom_site_aniso_U_23
_atom_site_aniso_U_13
_atom_site_aniso_U_12
Pt1 0.01305(14) 0.01261(14) 0.01207(13) -0.00128(9) -0.00559(9) -0.00384(11)
Cl1 0.0227(8) 0.0213(8) 0.0222(8) -0.0079(6) -0.0129(6) -0.0022(7)
O1 0.021(3) 0.023(3) 0.032(3) -0.007(2) -0.007(2) 0.001(2)
O2 0.024(3) 0.033(3) 0.023(2) -0.0172(19) -0.009(2) -0.001(2)
O3 0.010(2) 0.015(2) 0.016(2) -0.0091(16) -0.0048(16) 0.0008(19)
N1 0.023(3) 0.023(3) 0.013(3) -0.002(2) -0.003(2) -0.011(3)
N2 0.013(3) 0.017(3) 0.016(3) 0.000(2) -0.008(2) -0.003(2)
N3 0.019(3) 0.016(3) 0.013(3) -0.002(2) -0.005(2) -0.003(2)
N4 0.012(3) 0.014(3) 0.017(3) 0.002(2) -0.009(2) -0.002(2)
C1 0.010(3) 0.011(3) 0.014(3) -0.003(2) -0.002(2) 0.000(3)
C2 0.017(3) 0.022(3) 0.013(3) 0.001(2) -0.005(2) -0.013(3)
C3 0.017(3) 0.011(3) 0.010(3) -0.003(2) -0.002(2) -0.004(3)
C4 0.016(3) 0.016(3) 0.021(3) 0.005(3) -0.012(3) -0.002(3)
C5 0.016(3) 0.023(4) 0.015(3) 0.002(3) -0.010(2) -0.008(3)
C6 0.014(3) 0.013(3) 0.013(3) 0.004(2) -0.006(2) -0.008(3)
C7 0.014(3) 0.014(3) 0.015(3) 0.000(2) -0.004(2) -0.006(3)
C8 0.019(3) 0.015(3) 0.026(3) -0.001(3) -0.008(3) -0.011(3)
C9 0.019(3) 0.023(4) 0.022(3) 0.004(3) -0.003(3) -0.012(3)
C10 0.016(3) 0.019(3) 0.012(3) -0.003(2) -0.005(2) 0.000(3)
C11 0.020(3) 0.015(3) 0.024(3) -0.002(3) -0.011(3) -0.003(3)
C12 0.015(3) 0.020(3) 0.017(3) -0.014(3) -0.001(2) 0.004(3)

loop_
_atom_type_symbol
_atom_type_description
_atom_type_scat_dispersion_real
_atom_type_scat_dispersion_imag
_atom_type_scat_source
C C 0.0033 0.0016 'International Tables Vol C Tables 4.2.6.8 and 6.1.1.4'
H H 0.0000 0.0000 'International Tables Vol C Tables 4.2.6.8 and 6.1.1.4'
Cl Cl 0.1484 0.1585 'International Tables Vol C Tables 4.2.6.8 and 6.1.1.4'
N N 0.0061 0.0033 'International Tables Vol C Tables 4.2.6.8 and 6.1.1.4'
O O 0.0106 0.0060 'International Tables Vol C Tables 4.2.6.8 and 6.1.1.4'
Pt Pt -1.7033 8.3905 'International Tables Vol C Tables 4.2.6.8 and 6.1.1.4'

loop_
_geom_angle_atom_site_label_1
_geom_angle_atom_site_label_2
_geom_angle_atom_site_label_3
_geom_angle
_geom_angle_site_symmetry_1
_geom_angle_site_symmetry_3
_geom_angle_publ_flag
O3 Pt1 Cl1 84.38(10) . . ?
O3 Pt1 N3 177.80(14) . . ?
N3 Pt1 Cl1 95.93(12) . . ?
N4 Pt1 Cl1 177.25(14) . . ?
N4 Pt1 O3 93.05(17) . . ?
N4 Pt1 N3 86.68(18) . . ?
C6 O3 Pt1 125.4(3) . . ?
O1 N1 C3 118.0(5) . . ?
O2 N1 O1 123.9(5) . . ?
O2 N1 C3 118.1(5) . . ?
N4 N2 C8 108.2(4) . . ?
N4 N2 C10 107.6(4) . . ?
C10 N2 C8 109.6(4) . . ?
C9 N3 Pt1 109.3(4) . . ?
C11 N3 Pt1 109.3(3) . . ?
C11 N3 C9 107.1(4) . . ?
C12 N3 Pt1 115.6(4) . . ?
C12 N3 C9 107.0(4) . . ?
C12 N3 C11 108.3(4) . . ?
N2 N4 Pt1 120.3(3) . . ?
C7 N4 Pt1 125.2(4) . . ?
C7 N4 N2 114.4(4) . . ?
C2 C1 C6 117.0(5) . . ?
C2 C1 C7 118.2(5) . . ?
C7 C1 C6 124.7(5) . . ?
C1 C2 H2 119.1 . . ?
C3 C2 C1 121.9(5) . . ?
C3 C2 H2 119.1 . . ?
C2 C3 N1 119.0(5) . . ?
C2 C3 C4 120.2(5) . . ?
C4 C3 N1 120.7(6) . . ?
C3 C4 H4 120.1 . . ?
C5 C4 C3 119.7(6) . . ?
C5 C4 H4 120.1 . . ?
C4 C5 H5 118.6 . . ?
C4 C5 C6 122.7(5) . . ?
C6 C5 H5 118.6 . . ?
O3 C6 C1 123.2(5) . . ?
O3 C6 C5 118.4(5) . . ?
C5 C6 C1 118.3(5) . . ?
N4 C7 C1 126.6(5) . . ?
N4 C7 H7 116.7 . . ?
C1 C7 H7 116.7 . . ?
N2 C8 H8A 108.7 . . ?
N2 C8 H8B 108.7 . . ?
N2 C8 C9 114.3(4) . . ?
H8A C8 H8B 107.6 . . ?
C9 C8 H8A 108.7 . . ?
C9 C8 H8B 108.7 . . ?
N3 C9 C8 112.0(4) . . ?
N3 C9 H9A 109.2 . . ?
N3 C9 H9B 109.2 . . ?
C8 C9 H9A 109.2 . . ?
C8 C9 H9B 109.2 . . ?
H9A C9 H9B 107.9 . . ?
N2 C10 H10A 108.6 . . ?
N2 C10 H10B 108.6 . . ?
N2 C10 C11 114.6(4) . . ?
H10A C10 H10B 107.6 . . ?
C11 C10 H10A 108.6 . . ?
C11 C10 H10B 108.6 . . ?
N3 C11 C10 111.6(5) . . ?
N3 C11 H11A 109.3 . . ?
N3 C11 H11B 109.3 . . ?
C10 C11 H11A 109.3 . . ?
C10 C11 H11B 109.3 . . ?
H11A C11 H11B 108.0 . . ?
N3 C12 H12A 109.5 . . ?
N3 C12 H12B 109.5 . . ?
N3 C12 H12C 109.5 . . ?
H12A C12 H12B 109.5 . . ?
H12A C12 H12C 109.5 . . ?
H12B C12 H12C 109.5 . . ?

loop_
_geom_bond_atom_site_label_1
_geom_bond_atom_site_label_2
_geom_bond_distance
_geom_bond_site_symmetry_2
_geom_bond_publ_flag
Pt1 Cl1 2.3088(13) . ?
Pt1 O3 1.997(4) . ?
Pt1 N3 2.060(5) . ?
Pt1 N4 1.963(4) . ?
O1 N1 1.228(6) . ?
O2 N1 1.227(6) . ?
O3 C6 1.305(6) . ?
N1 C3 1.458(7) . ?
N2 N4 1.441(6) . ?
N2 C8 1.470(6) . ?
N2 C10 1.469(7) . ?
N3 C9 1.501(6) . ?
N3 C11 1.490(7) . ?
N3 C12 1.481(6) . ?
N4 C7 1.296(7) . ?
C1 C2 1.400(7) . ?
C1 C6 1.453(7) . ?
C1 C7 1.409(8) . ?
C2 H2 0.9300 . ?
C2 C3 1.373(8) . ?
C3 C4 1.391(7) . ?
C4 H4 0.9300 . ?
C4 C5 1.345(8) . ?
C5 H5 0.9300 . ?
C5 C6 1.392(8) . ?
C7 H7 0.9300 . ?
C8 H8A 0.9700 . ?
C8 H8B 0.9700 . ?
C8 C9 1.535(7) . ?
C9 H9A 0.9700 . ?
C9 H9B 0.9700 . ?
C10 H10A 0.9700 . ?
C10 H10B 0.9700 . ?
C10 C11 1.525(7) . ?
C11 H11A 0.9700 . ?
C11 H11B 0.9700 . ?
C12 H12A 0.9600 . ?
C12 H12B 0.9600 . ?
C12 H12C 0.9600 . ?

loop_
_geom_torsion_atom_site_label_1
_geom_torsion_atom_site_label_2
_geom_torsion_atom_site_label_3
_geom_torsion_atom_site_label_4
_geom_torsion
_geom_torsion_site_symmetry_1
_geom_torsion_site_symmetry_2
_geom_torsion_site_symmetry_3
_geom_torsion_site_symmetry_4
_geom_torsion_publ_flag
Pt1 O3 C6 C1 14.1(7) . . . . ?
Pt1 O3 C6 C5 -166.3(3) . . . . ?
Pt1 N3 C9 C8 -67.8(5) . . . . ?
Pt1 N3 C11 C10 56.0(5) . . . . ?
Pt1 N4 C7 C1 1.9(7) . . . . ?
O1 N1 C3 C2 -178.9(5) . . . . ?
O1 N1 C3 C4 -1.3(7) . . . . ?
O2 N1 C3 C2 1.2(7) . . . . ?
O2 N1 C3 C4 178.9(5) . . . . ?
N1 C3 C4 C5 -178.6(4) . . . . ?
N2 N4 C7 C1 -178.7(4) . . . . ?
N2 C8 C9 N3 7.1(8) . . . . ?
N2 C10 C11 N3 14.8(7) . . . . ?
N4 N2 C8 C9 62.1(6) . . . . ?
N4 N2 C10 C11 -74.3(6) . . . . ?
C1 C2 C3 N1 177.7(4) . . . . ?
C1 C2 C3 C4 0.0(8) . . . . ?
C2 C1 C6 O3 177.6(4) . . . . ?
C2 C1 C6 C5 -2.0(7) . . . . ?
C2 C1 C7 N4 173.6(5) . . . . ?
C2 C3 C4 C5 -1.0(8) . . . . ?
C3 C4 C5 C6 0.3(8) . . . . ?
C4 C5 C6 O3 -178.5(5) . . . . ?
C4 C5 C6 C1 1.2(8) . . . . ?
C6 C1 C2 C3 1.5(7) . . . . ?
C6 C1 C7 N4 -6.2(8) . . . . ?
C7 C1 C2 C3 -178.3(5) . . . . ?
C7 C1 C6 O3 -2.7(8) . . . . ?
C7 C1 C6 C5 177.7(5) . . . . ?
C8 N2 N4 Pt1 -66.6(4) . . . . ?
C8 N2 N4 C7 114.0(5) . . . . ?
C8 N2 C10 C11 43.2(6) . . . . ?
C9 N3 C11 C10 -62.3(6) . . . . ?
C10 N2 N4 Pt1 51.8(5) . . . . ?
C10 N2 N4 C7 -127.6(4) . . . . ?
C10 N2 C8 C9 -54.9(7) . . . . ?
C11 N3 C9 C8 50.4(6) . . . . ?
C12 N3 C9 C8 166.4(5) . . . . ?
C12 N3 C11 C10 -177.3(4) . . . . ?
